data_4332120
loop_
_publ_author_name
'Ovcharenko, Victor'
'Fursova, Elena'
'Romanenko, Galina'
'Eremenko, Igor'
'Tretyakov, Evgeny'
'Ikorskii, Vladimir'

_publ_section_title
;
 Synthesis, Structure, and Magnetic Properties of (6&#x2212;9)-Nuclear
 Ni(II) Trimethylacetates and Their Heterospin Complexes with Nitroxides
;
_journal_issue 14
_journal_name_full 'Inorganic Chemistry'
_journal_page_first 5338
_journal_page_last 5350
_journal_paper_doi 10.1021/ic0522028
_journal_volume 45
_journal_year 2006
_chemical_formula_sum 'C82 H160 N2 Ni6 O31'
_chemical_formula_weight 2022.38
_chemical_name_systematic
; 
 ? 
;
_space_group_IT_number 2
_symmetry_cell_setting triclinic
_symmetry_space_group_name_Hall '-P 1'
_symmetry_space_group_name_H-M 'P -1'
_atom_sites_solution_hydrogens geom
_atom_sites_solution_primary direct
_atom_sites_solution_secondary difmap
_audit_creation_method SHELXL-97
_cell_angle_alpha 104.476(4)
_cell_angle_beta 90.556(5)
_cell_angle_gamma 114.503(4)
_cell_formula_units_Z 2
_cell_length_a 14.183(3)
_cell_length_b 16.520(3)
_cell_length_c 26.826(5)
_cell_measurement_reflns_used 3310
_cell_measurement_temperature 240(2)
_cell_measurement_theta_max 22.15
_cell_measurement_theta_min 2.38
_cell_volume 5491.7(19)
_computing_cell_refinement 'Bruker SMART'
_computing_data_collection 'Bruker SMART'
_computing_data_reduction 'Bruker SAINT'
_computing_molecular_graphics 'Bruker SHELXTL'
_computing_publication_material 'Bruker SHELXTL'
_computing_structure_refinement 'SHELXL-97 (Sheldrick, 1997)'
_computing_structure_solution 'SHELXS-97 (Sheldrick, 1990)'
_diffrn_ambient_temperature 240(2)
_diffrn_measured_fraction_theta_full 0.984
_diffrn_measured_fraction_theta_max 0.984
_diffrn_measurement_device_type 'CCD area detector'
_diffrn_measurement_method 'phi and omega scans'
_diffrn_radiation_monochromator graphite
_diffrn_radiation_source 'fine-focus sealed tube'
_diffrn_radiation_type MoK\a
_diffrn_radiation_wavelength 0.71073
_diffrn_reflns_av_R_equivalents 0.0720
_diffrn_reflns_av_sigmaI/netI 0.1560
_diffrn_reflns_limit_h_max 15
_diffrn_reflns_limit_h_min -14
_diffrn_reflns_limit_k_max 18
_diffrn_reflns_limit_k_min -18
_diffrn_reflns_limit_l_max 24
_diffrn_reflns_limit_l_min -29
_diffrn_reflns_number 24011
_diffrn_reflns_theta_full 23.40
_diffrn_reflns_theta_max 23.40
_diffrn_reflns_theta_min 1.80
_exptl_absorpt_coefficient_mu 1.075
_exptl_absorpt_correction_type none
_exptl_crystal_density_diffrn 1.223
_exptl_crystal_density_meas 0
_exptl_crystal_density_method 'not measured'
_exptl_crystal_F_000 2164
_refine_diff_density_max 0.655
_refine_diff_density_min -0.582
_refine_diff_density_rms 0.080
_refine_ls_extinction_coef 0.00030(10)
_refine_ls_extinction_expression Fc^*^=kFc[1+0.001xFc^2^\l^3^/sin(2\q)]^-1/4^
_refine_ls_extinction_method SHELXL
_refine_ls_goodness_of_fit_ref 0.917
_refine_ls_hydrogen_treatment mixed
_refine_ls_matrix_type full
_refine_ls_number_parameters 1174
_refine_ls_number_reflns 15787
_refine_ls_number_restraints 4
_refine_ls_restrained_S_all 0.921
_refine_ls_R_factor_all 0.1233
_refine_ls_R_factor_gt 0.0683
_refine_ls_shift/su_max 6.026
_refine_ls_shift/su_mean 0.023
_refine_ls_structure_factor_coef Fsqd
_refine_ls_weighting_details 'calc w=1/[\s^2^(Fo^2^)+(0.0502P)^2^+0.0000P] where P=(Fo^2^+2Fc^2^)/3'
_refine_ls_weighting_scheme calc
_refine_ls_wR_factor_gt 0.1372
_refine_ls_wR_factor_ref 0.1550
_reflns_number_gt 8702
_reflns_number_total 15787
_reflns_threshold_expression >2sigma(I)
_cod_data_source_file ic0522028sup1.cif
_cod_data_source_block Ni6_2
_cod_depositor_comments
;
The following automatic conversions were performed:

'_symmetry_cell_setting' value 'Triclinic' changed to 'triclinic'
according to /home/saulius/struct/CIF-dictionaries/cif_core.dic
dictionary named 'cif_core.dic' version 2.4.2 from 2011-04-26.

Automatic conversion script
Id: cif_fix_values 1891 2012-01-12 08:04:46Z andrius 
;
_cod_original_cell_volume 5492.0(19)
_cod_original_sg_symbol_H-M P-1
_cod_database_code 4332120

loop_
_symmetry_equiv_pos_as_xyz
'x, y, z'
'-x, -y, -z'

loop_
_atom_site_label
_atom_site_type_symbol
_atom_site_fract_x
_atom_site_fract_y
_atom_site_fract_z
_atom_site_U_iso_or_equiv
_atom_site_adp_type
_atom_site_occupancy
_atom_site_symmetry_multiplicity
_atom_site_calc_flag
_atom_site_refinement_flags
Ni1 Ni 0.41517(6) 0.28110(6) 0.66555(3) 0.0385(3) Uani 1 1 d .
Ni2 Ni 0.33501(6) 0.12415(6) 0.71771(3) 0.0387(3) Uani 1 1 d .
Ni3 Ni 0.36432(6) 0.25361(6) 0.81225(3) 0.0358(3) Uani 1 1 d .
Ni4 Ni 0.44254(6) 0.40790(6) 0.76095(3) 0.0369(3) Uani 1 1 d .
Ni5 Ni 0.42305(6) 0.07717(6) 0.81901(3) 0.0392(3) Uani 1 1 d .
Ni6 Ni 0.62821(7) 0.48069(6) 0.68244(4) 0.0417(3) Uani 1 1 d .
O1 O 0.3518(3) 0.2624(3) 0.73520(15) 0.0340(11) Uani 1 1 d .
O2 O 0.4388(3) 0.1733(3) 0.78287(15) 0.0332(11) Uani 1 1 d .
O3 O 0.5450(3) 0.3802(3) 0.71426(15) 0.0365(12) Uani 1 1 d .
O11 O 0.4139(4) -0.0199(4) 0.86013(19) 0.0570(15) Uani 1 1 d .
C11 C 0.3427(8) -0.0789(6) 0.8728(3) 0.061(2) Uani 1 1 d .
O12 O 0.2472(5) -0.0920(4) 0.8639(3) 0.090(2) Uani 1 1 d .
C12 C 0.3598(8) -0.1410(7) 0.9018(4) 0.078(3) Uani 1 1 d .
C13 C 0.4775(9) -0.1104(13) 0.9141(8) 0.139(5) Uani 1 1 d .
H13A H 0.5072 -0.1189 0.8823 0.22(9) Uiso 1 1 calc R
H13B H 0.4886 -0.1469 0.9343 0.27(9) Uiso 1 1 calc R
H13C H 0.5104 -0.0462 0.9335 0.25(10) Uiso 1 1 calc R
C14 C 0.3123(17) -0.2338(8) 0.8697(7) 0.190(8) Uani 1 1 d .
H14A H 0.3436 -0.2378 0.8381 0.07(3) Uiso 1 1 calc R
H14B H 0.2389 -0.2525 0.8616 0.24(10) Uiso 1 1 calc R
H14C H 0.3222 -0.2738 0.8875 0.17(5) Uiso 1 1 calc R
C15 C 0.3159(14) -0.1278(13) 0.9540(6) 0.158(6) Uani 1 1 d .
H15A H 0.2417 -0.1484 0.9477 0.16(6) Uiso 1 1 calc R
H15B H 0.3482 -0.0634 0.9730 0.5(2) Uiso 1 1 calc R
H15C H 0.3304 -0.1633 0.9738 0.14(4) Uiso 1 1 calc R
O21 O 0.2120(3) 0.0874(3) 0.66489(18) 0.0492(14) Uani 1 1 d .
C21 C 0.2010(6) 0.1290(5) 0.6342(3) 0.051(2) Uani 1 1 d .
O22 O 0.2702(4) 0.2013(3) 0.62721(18) 0.0513(14) Uani 1 1 d .
C22 C 0.0966(8) 0.0917(7) 0.6023(4) 0.082(3) Uani 1 1 d .
C23 C 0.0372(10) 0.1341(14) 0.6350(7) 0.191(8) Uani 1 1 d .
H23A H -0.0311 0.1128 0.6169 0.16(4) Uiso 1 1 calc R
H23B H 0.0731 0.2003 0.6425 0.10(4) Uiso 1 1 calc R
H23C H 0.0309 0.1169 0.6668 0.14(5) Uiso 1 1 calc R
C24 C 0.1028(9) 0.1176(9) 0.5534(5) 0.138(6) Uani 1 1 d .
H24A H 0.1381 0.0879 0.5307 0.16(6) Uiso 1 1 calc R
H24B H 0.1408 0.1836 0.5605 0.10(3) Uiso 1 1 calc R
H24C H 0.0335 0.0982 0.5370 0.11(3) Uiso 1 1 calc R
C25 C 0.0392(10) -0.0112(8) 0.5936(6) 0.152(7) Uani 1 1 d .
H25A H 0.0743 -0.0415 0.5712 0.15(6) Uiso 1 1 calc R
H25B H -0.0309 -0.0324 0.5777 0.26(8) Uiso 1 1 calc R
H25C H 0.0375 -0.0254 0.6262 0.09(3) Uiso 1 1 calc R
O31 O 0.7272(4) 0.5929(4) 0.6535(2) 0.0636(17) Uani 1 1 d .
C31 C 0.7166(8) 0.6420(7) 0.6335(4) 0.079(3) Uani 1 1 d .
O32 O 0.6188(5) 0.6348(5) 0.6228(3) 0.110(2) Uani 1 1 d .
H32A H 0.5762 0.5931 0.6331 2.0(12) Uiso 1 1 calc R
C32 C 0.8021(8) 0.7184(9) 0.6163(5) 0.102(4) Uani 1 1 d .
C33 C 0.7891(16) 0.8068(11) 0.6416(11) 0.204(9) Uani 1 1 d .
H33A H 0.8420 0.8584 0.6327 0.34(12) Uiso 1 1 calc R
H33B H 0.7959 0.8181 0.6787 0.28(13) Uiso 1 1 calc R
H33C H 0.7214 0.7993 0.6294 0.15(6) Uiso 1 1 calc R
C34 C 0.7897(12) 0.6956(15) 0.5585(6) 0.196(9) Uani 1 1 d .
H34A H 0.7997 0.6407 0.5443 0.41(17) Uiso 1 1 calc R
H34B H 0.8407 0.7462 0.5480 0.14(4) Uiso 1 1 calc R
H34C H 0.7209 0.6852 0.5460 0.37(13) Uiso 1 1 calc R
C35 C 0.9069(8) 0.7344(12) 0.6390(7) 0.159(6) Uani 1 1 d .
H35A H 0.9193 0.6810 0.6242 0.17(7) Uiso 1 1 calc R
H35B H 0.9091 0.7449 0.6759 0.18(7) Uiso 1 1 calc R
H35C H 0.9597 0.7876 0.6314 0.09(3) Uiso 1 1 calc R
O41 O 0.4620(4) 0.2850(3) 0.59623(17) 0.0518(14) Uani 1 1 d .
C41 C 0.5405(7) 0.3368(6) 0.5814(3) 0.048(2) Uani 1 1 d .
O42 O 0.6195(4) 0.4022(4) 0.6110(2) 0.0609(16) Uani 1 1 d .
C42 C 0.5416(8) 0.3238(6) 0.5229(3) 0.068(3) Uani 1 1 d .
C43 C 0.4655(12) 0.2276(9) 0.4925(4) 0.164(7) Uani 1 1 d .
H43A H 0.4677 0.2214 0.4561 0.13(4) Uiso 1 1 calc R
H43B H 0.3962 0.2171 0.5005 0.07(3) Uiso 1 1 calc R
H43C H 0.4840 0.1831 0.5017 0.27(10) Uiso 1 1 calc R
C44 C 0.6483(10) 0.3453(12) 0.5084(4) 0.138(5) Uani 1 1 d .
H44A H 0.6956 0.4065 0.5286 0.11(5) Uiso 1 1 calc R
H44B H 0.6476 0.3423 0.4722 0.10(3) Uiso 1 1 calc R
H44C H 0.6707 0.3011 0.5150 0.10(4) Uiso 1 1 calc R
C45 C 0.5083(12) 0.3951(10) 0.5120(4) 0.119(4) Uani 1 1 d .
H45A H 0.5598 0.4563 0.5296 0.8(4) Uiso 1 1 calc R
H45B H 0.4422 0.3860 0.5243 0.19(7) Uiso 1 1 calc R
H45C H 0.5017 0.3878 0.4753 0.08(3) Uiso 1 1 calc R
O51 O 0.6237(4) 0.3462(4) 0.7995(2) 0.0627(16) Uani 1 1 d .
C51 C 0.5870(7) 0.3877(5) 0.8329(3) 0.050(2) Uani 1 1 d .
O52 O 0.4940(3) 0.3808(3) 0.82503(16) 0.0391(12) Uani 1 1 d .
C52 C 0.6534(7) 0.4480(6) 0.8833(4) 0.066(3) Uani 1 1 d .
C53 C 0.7331(12) 0.5309(8) 0.8729(6) 0.159(6) Uani 1 1 d .
H53A H 0.7766 0.5136 0.8495 0.18(8) Uiso 1 1 calc R
H53B H 0.7751 0.5729 0.9049 0.13(4) Uiso 1 1 calc R
H53C H 0.6998 0.5605 0.8575 0.13(5) Uiso 1 1 calc R
C54 C 0.7010(10) 0.3985(8) 0.9062(5) 0.117(4) Uani 1 1 d .
H54A H 0.7444 0.3809 0.8828 0.14(6) Uiso 1 1 calc R
H54B H 0.6467 0.3440 0.9119 0.021(18) Uiso 1 1 calc R
H54C H 0.7426 0.4384 0.9386 0.16(5) Uiso 1 1 calc R
C55 C 0.5816(10) 0.4758(8) 0.9232(4) 0.124(5) Uani 1 1 d .
H55A H 0.5523 0.5103 0.9099 0.12(4) Uiso 1 1 calc R
H55B H 0.6231 0.5130 0.9561 0.08(3) Uiso 1 1 calc R
H55C H 0.5263 0.4206 0.9276 2.0(13) Uiso 1 1 calc R
O61 O 0.3616(4) 0.2423(3) 0.88535(17) 0.0459(13) Uani 1 1 d .
C61 C 0.4032(5) 0.2107(5) 0.9114(3) 0.0420(19) Uani 1 1 d .
O62 O 0.4503(3) 0.1630(3) 0.89200(18) 0.0497(14) Uani 1 1 d .
C62 C 0.3888(6) 0.2228(6) 0.9686(3) 0.054(2) Uani 1 1 d .
C63 C 0.4970(7) 0.2793(8) 1.0012(3) 0.092(3) Uani 1 1 d .
H63A H 0.5393 0.2463 0.9923 0.08(3) Uiso 1 1 calc R
H63B H 0.4892 0.2885 1.0374 0.11(3) Uiso 1 1 calc R
H63C H 0.5301 0.3383 0.9941 0.6(2) Uiso 1 1 calc R
C64 C 0.3402(10) 0.1316(7) 0.9788(4) 0.098(4) Uani 1 1 d .
H64A H 0.3832 0.0995 0.9691 0.12(5) Uiso 1 1 calc R
H64B H 0.2724 0.0959 0.9588 0.12(5) Uiso 1 1 calc R
H64C H 0.3333 0.1398 1.0150 0.13(4) Uiso 1 1 calc R
C65 C 0.3249(11) 0.2761(10) 0.9845(4) 0.103(4) Uani 1 1 d .
H65A H 0.2567 0.2424 0.9648 0.14(5) Uiso 1 1 calc R
H65B H 0.3588 0.3356 0.9780 0.14(5) Uiso 1 1 calc R
H65C H 0.3185 0.2843 1.0208 0.15(4) Uiso 1 1 calc R
C71 C 0.4076(6) 0.4605(5) 0.6645(3) 0.0394(19) Uani 1 1 d .
O71 O 0.5018(4) 0.5018(3) 0.65877(18) 0.0489(14) Uani 1 1 d .
O72 O 0.3725(3) 0.3944(3) 0.68537(18) 0.0416(12) Uani 1 1 d .
C72 C 0.3259(6) 0.4887(6) 0.6463(3) 0.058(2) Uani 1 1 d .
C73 C 0.2456(11) 0.4064(9) 0.6099(8) 0.199(9) Uani 1 1 d .
H73A H 0.2755 0.3876 0.5797 0.14(6) Uiso 1 1 calc R
H73B H 0.1901 0.4203 0.5998 0.10(3) Uiso 1 1 calc R
H73C H 0.2184 0.3572 0.6261 0.6(2) Uiso 1 1 calc R
C74 C 0.3745(9) 0.5695(9) 0.6237(6) 0.108(4) Uani 1 1 d .
H74A H 0.4056 0.5522 0.5937 0.30(11) Uiso 1 1 calc R
H74B H 0.4272 0.6210 0.6492 0.29(11) Uiso 1 1 calc R
H74C H 0.3217 0.5867 0.6139 0.08(3) Uiso 1 1 calc R
C75 C 0.2778(13) 0.5173(14) 0.6924(6) 0.139(5) Uani 1 1 d .
H75A H 0.2269 0.5364 0.6823 0.14(4) Uiso 1 1 calc R
H75B H 0.3310 0.5680 0.7181 0.22(9) Uiso 1 1 calc R
H75C H 0.2444 0.4661 0.7067 0.20(7) Uiso 1 1 calc R
O81 O 0.5169(4) 0.5470(3) 0.78409(18) 0.0494(14) Uani 1 1 d .
C81 C 0.6029(6) 0.6053(5) 0.7778(3) 0.047(2) Uani 1 1 d .
O82 O 0.6635(4) 0.5860(3) 0.74764(19) 0.0502(14) Uani 1 1 d .
C82 C 0.6343(6) 0.7065(5) 0.8058(3) 0.055(2) Uani 1 1 d .
C83 C 0.7489(10) 0.7624(7) 0.8103(7) 0.141(6) Uani 1 1 d .
H83A H 0.7703 0.7579 0.7763 0.43(16) Uiso 1 1 calc R
H83B H 0.7842 0.7394 0.8299 0.18(8) Uiso 1 1 calc R
H83C H 0.7661 0.8260 0.8278 0.17(5) Uiso 1 1 calc R
C84 C 0.5986(13) 0.7151(7) 0.8592(4) 0.110(4) Uani 1 1 d .
H84A H 0.6178 0.7791 0.8764 0.11(3) Uiso 1 1 calc R
H84B H 0.6314 0.6908 0.8791 0.19(7) Uiso 1 1 calc R
H84C H 0.5241 0.6808 0.8557 0.16(6) Uiso 1 1 calc R
C85 C 0.5767(14) 0.7388(8) 0.7737(5) 0.129(5) Uani 1 1 d .
H85A H 0.5992 0.7341 0.7399 0.15(5) Uiso 1 1 calc R
H85B H 0.5912 0.8021 0.7904 0.12(4) Uiso 1 1 calc R
H85C H 0.5030 0.7007 0.7703 0.29(11) Uiso 1 1 calc R
C91 C 0.2043(6) 0.0584(5) 0.8008(3) 0.044(2) Uani 1 1 d .
O91 O 0.2617(3) 0.0305(3) 0.81884(19) 0.0465(13) Uani 1 1 d .
O92 O 0.2326(3) 0.1197(3) 0.77687(17) 0.0395(12) Uani 1 1 d .
C92 C 0.0883(6) 0.0195(7) 0.8072(4) 0.065(3) Uani 1 1 d .
C93 C 0.0265(8) 0.0224(14) 0.7665(6) 0.220(9) Uani 1 1 d .
H93A H -0.0455 -0.0031 0.7720 0.17(5) Uiso 1 1 calc R
H93B H 0.0346 -0.0131 0.7339 0.03(2) Uiso 1 1 calc R
H93C H 0.0486 0.0855 0.7659 0.27(9) Uiso 1 1 calc R
C94 C 0.0766(12) 0.0770(14) 0.8550(8) 0.276(13) Uani 1 1 d .
H94A H 0.0042 0.0538 0.8601 0.26(7) Uiso 1 1 calc R
H94B H 0.1012 0.1395 0.8530 0.11(4) Uiso 1 1 calc R
H94C H 0.1166 0.0756 0.8836 0.28(11) Uiso 1 1 calc R
C95 C 0.0511(10) -0.0667(11) 0.8157(9) 0.261(12) Uani 1 1 d .
H95A H -0.0218 -0.0880 0.8195 0.18(5) Uiso 1 1 calc R
H95B H 0.0889 -0.0627 0.8468 0.20(7) Uiso 1 1 calc R
H95C H 0.0604 -0.1094 0.7868 0.08(3) Uiso 1 1 calc R
O101 O 0.2677(3) 0.3117(3) 0.83211(18) 0.0464(13) Uani 1 1 d .
C101 C 0.2722(6) 0.3843(5) 0.8248(3) 0.046(2) Uani 1 1 d .
O102 O 0.3266(3) 0.4272(3) 0.79538(18) 0.0459(13) Uani 1 1 d .
C102 C 0.2064(8) 0.4269(7) 0.8561(4) 0.067(3) Uani 1 1 d .
C103 C 0.1999(17) 0.5009(13) 0.8387(8) 0.176(7) Uani 1 1 d .
H10A H 0.1587 0.5255 0.8601 0.20(6) Uiso 1 1 calc R
H10B H 0.1678 0.4772 0.8033 0.32(13) Uiso 1 1 calc R
H10C H 0.2689 0.5491 0.8413 0.21(8) Uiso 1 1 calc R
C104 C 0.2565(18) 0.4651(17) 0.9091(7) 0.348(18) Uani 1 1 d .
H10D H 0.2172 0.4924 0.9302 0.26(7) Uiso 1 1 calc R
H10E H 0.3261 0.5116 0.9105 0.05(2) Uiso 1 1 calc R
H10F H 0.2594 0.4167 0.9218 0.47(18) Uiso 1 1 calc R
C105 C 0.1096(12) 0.3626(11) 0.8587(9) 0.325(17) Uani 1 1 d .
H10G H 0.0720 0.3927 0.8791 0.07(2) Uiso 1 1 calc R
H10H H 0.1159 0.3186 0.8745 0.11(4) Uiso 1 1 calc R
H10I H 0.0725 0.3311 0.8243 0.16(5) Uiso 1 1 calc R
O111 O 0.3992(4) -0.0273(3) 0.7566(2) 0.0568(15) Uani 1 1 d .
C111 C 0.3440(6) -0.0542(6) 0.7135(3) 0.052(2) Uani 1 1 d .
O112 O 0.3159(4) -0.0057(3) 0.6930(2) 0.0598(15) Uani 1 1 d .
C112 C 0.3018(9) -0.1584(6) 0.6851(4) 0.081(3) Uani 1 1 d .
C113 C 0.307(2) -0.1711(9) 0.6295(6) 0.216(9) Uani 1 1 d .
H11A H 0.2801 -0.2360 0.6120 0.16(4) Uiso 1 1 calc R
H11B H 0.3782 -0.1401 0.6237 0.32(13) Uiso 1 1 calc R
H11C H 0.2658 -0.1455 0.6162 0.18(7) Uiso 1 1 calc R
C114 C 0.3545(18) -0.2000(9) 0.7038(7) 0.313(16) Uani 1 1 d .
H11D H 0.3252 -0.2645 0.6852 0.20(5) Uiso 1 1 calc R
H11E H 0.3485 -0.1935 0.7400 0.15(5) Uiso 1 1 calc R
H11F H 0.4269 -0.1711 0.6992 0.06(3) Uiso 1 1 calc R
C115 C 0.1939(15) -0.1992(10) 0.6909(10) 0.310(15) Uani 1 1 d .
H11G H 0.1643 -0.2644 0.6737 0.15(4) Uiso 1 1 calc R
H11H H 0.1585 -0.1709 0.6759 0.23(8) Uiso 1 1 calc R
H11I H 0.1862 -0.1900 0.7272 0.16(6) Uiso 1 1 calc R
O121 O 0.7667(4) 0.4730(4) 0.7029(2) 0.0572(15) Uani 1 1 d .
C121 C 0.8444(8) 0.5314(7) 0.7285(4) 0.076(3) Uani 1 1 d .
O122 O 0.8525(4) 0.6120(5) 0.7586(3) 0.095(2) Uani 1 1 d .
C122 C 0.9448(9) 0.5200(10) 0.7318(7) 0.115(5) Uani 1 1 d .
C123 C 1.0319(12) 0.5954(14) 0.7656(10) 0.202(8) Uani 1 1 d .
H12A H 1.0896 0.5794 0.7663 0.11(4) Uiso 1 1 calc R
H12B H 1.0130 0.6082 0.8000 0.18(9) Uiso 1 1 calc R
H12C H 1.0516 0.6493 0.7534 0.35(17) Uiso 1 1 calc R
C124 C 0.9323(15) 0.4399(16) 0.7417(13) 0.54(4) Uani 1 1 d .
H12D H 0.9979 0.4359 0.7419 0.39(12) Uiso 1 1 calc R
H12E H 0.8819 0.3883 0.7153 0.07(2) Uiso 1 1 calc R
H12F H 0.9082 0.4388 0.7750 0.09(3) Uiso 1 1 calc R
C125 C 0.9733(16) 0.506(2) 0.6839(10) 0.40(3) Uani 1 1 d .
H12G H 1.0323 0.4921 0.6843 0.52(18) Uiso 1 1 calc R
H12H H 0.9917 0.5615 0.6729 0.11(4) Uiso 1 1 calc R
H12I H 0.9162 0.4557 0.6602 0.30(11) Uiso 1 1 calc R
O131 O 0.5823(4) 0.1078(3) 0.8242(2) 0.0524(14) Uani 1 1 d .
C131 C 0.6413(6) 0.1247(6) 0.8622(4) 0.061(2) Uani 1 1 d .
O132 O 0.6217(4) 0.1509(4) 0.9103(2) 0.0769(18) Uani 1 1 d .
C132 C 0.7423(7) 0.1155(10) 0.8581(5) 0.105(4) Uani 1 1 d .
C133 C 0.7652(15) 0.0761(19) 0.8933(10) 0.331(17) Uani 1 1 d .
H13D H 0.7720 0.1141 0.9279 0.40(14) Uiso 1 1 calc R
H13E H 0.8297 0.0714 0.8874 0.47(16) Uiso 1 1 calc R
H13F H 0.7100 0.0154 0.8891 0.07(3) Uiso 1 1 calc R
C134 C 0.7548(13) 0.0808(18) 0.8085(8) 0.41(2) Uani 1 1 d .
H13G H 0.8214 0.0785 0.8079 0.33(9) Uiso 1 1 calc R
H13H H 0.7519 0.1198 0.7880 0.50(19) Uiso 1 1 calc R
H13I H 0.7002 0.0194 0.7945 0.006(14) Uiso 1 1 calc R
C135 C 0.8281(14) 0.1948(12) 0.8664(10) 0.331(14) Uiso 1 1 d .
H13J H 0.8286 0.2369 0.8985 0.029(16) Uiso 1 1 calc R
H13K H 0.8288 0.2216 0.8384 0.000(12) Uiso 1 1 calc R
H13L H 0.8887 0.1830 0.8683 2.0(13) Uiso 1 1 calc R
O1A O 0.4518(3) 0.1739(3) 0.67180(17) 0.0436(13) Uani 1 1 d .
N1A N 0.4970(5) 0.1299(4) 0.6411(2) 0.0528(17) Uani 1 1 d .
C1A C 0.6057(7) 0.1468(6) 0.6522(4) 0.065(2) Uani 1 1 d D
N2A N 0.5189(8) 0.0336(6) 0.5780(3) 0.098(3) Uani 1 1 d .
O2A O 0.4956(10) -0.0350(8) 0.5377(4) 0.227(5) Uani 1 1 d .
C2A C 0.6495(14) 0.1842(17) 0.7042(7) 0.40(2) Uani 1 1 d D
H2AA H 0.6161 0.1397 0.7230 2.0(14) Uiso 1 1 calc R
H2AB H 0.6398 0.2391 0.7188 0.11(3) Uiso 1 1 calc R
H2AC H 0.7228 0.1996 0.7065 0.15(4) Uiso 1 1 calc R
C3A C 0.6704(15) 0.2145(14) 0.6189(11) 0.59(4) Uani 1 1 d D
H3AA H 0.6760 0.2756 0.6345 0.034(18) Uiso 1 1 calc R
H3AB H 0.6351 0.1920 0.5842 0.28(9) Uiso 1 1 calc R
H3AC H 0.7391 0.2167 0.6181 0.6(2) Uiso 1 1 calc R
C4A C 0.6139(11) 0.0717(11) 0.6118(5) 0.191(9) Uani 1 1 d D
C5A C 0.6972(9) 0.0585(12) 0.5923(7) 0.168(7) Uani 1 1 d D
H5AA H 0.7608 0.1123 0.6079 0.07(3) Uiso 1 1 calc R
H5AB H 0.6899 0.0484 0.5554 0.14(5) Uiso 1 1 calc R
H5AC H 0.6990 0.0055 0.6001 0.42(17) Uiso 1 1 calc R
C6A C 0.6040(14) 0.0360(18) 0.6628(9) 0.92(7) Uani 1 1 d D
H6AA H 0.5516 -0.0268 0.6549 0.003(12) Uiso 1 1 calc R
H6AB H 0.5847 0.0746 0.6898 0.000(13) Uiso 1 1 calc R
H6A6 H 0.6699 0.0390 0.6744 0.27(7) Uiso 1 1 calc R
C7A C 0.4511(8) 0.0655(6) 0.5971(3) 0.069(3) Uani 1 1 d .
C8A C 0.3467(8) 0.0355(8) 0.5729(4) 0.088(3) Uani 1 1 d .
H8AA H 0.3332 -0.0121 0.5410 0.10(3) Uiso 1 1 calc R
H8AB H 0.3399 0.0870 0.5657 0.15(5) Uiso 1 1 calc R
H8AC H 0.2975 0.0115 0.5958 0.07(3) Uiso 1 1 calc R
C1B C 0.9827(15) 0.4484(12) 0.5041(8) 0.238(9) Uiso 1 1 d .
C2B C 0.9535(17) 0.3596(18) 0.5085(9) 0.270(10) Uiso 1 1 d .
C3B C 0.9240(15) 0.2719(15) 0.5161(8) 0.257(10) Uiso 1 1 d .
C1C C 0.022(3) 0.045(2) 1.0197(15) 0.42(2) Uiso 1 1 d .
C2C C 0.002(3) 0.120(3) 1.0153(15) 0.40(2) Uiso 1 1 d .
C3C C 0.035(2) 0.196(2) 1.0610(12) 0.332(14) Uiso 1 1 d .
C4C C 0.0152(18) 0.258(2) 1.0339(10) 0.303(12) Uiso 1 1 d .
C5C C -0.016(2) 0.355(3) 1.0268(12) 0.422(17) Uiso 1 1 d .
C6C C -0.0234(16) 0.4536(14) 1.0126(9) 0.273(10) Uiso 1 1 d .

loop_
_atom_site_aniso_label
_atom_site_aniso_U_11
_atom_site_aniso_U_22
_atom_site_aniso_U_33
_atom_site_aniso_U_23
_atom_site_aniso_U_13
_atom_site_aniso_U_12
Ni1 0.0401(6) 0.0376(6) 0.0346(6) 0.0124(5) 0.0047(4) 0.0125(5)
Ni2 0.0422(6) 0.0341(6) 0.0355(6) 0.0111(5) 0.0020(4) 0.0117(5)
Ni3 0.0381(6) 0.0375(6) 0.0353(6) 0.0145(5) 0.0075(4) 0.0170(5)
Ni4 0.0385(6) 0.0359(6) 0.0381(6) 0.0134(5) 0.0104(4) 0.0158(5)
Ni5 0.0384(6) 0.0398(6) 0.0420(6) 0.0140(5) 0.0039(4) 0.0178(5)
Ni6 0.0366(6) 0.0432(6) 0.0441(6) 0.0162(5) 0.0108(4) 0.0136(5)
O1 0.041(3) 0.025(3) 0.035(3) 0.012(2) 0.006(2) 0.011(2)
O2 0.039(3) 0.033(3) 0.031(3) 0.011(2) 0.009(2) 0.018(2)
O3 0.035(3) 0.040(3) 0.028(3) 0.007(2) 0.005(2) 0.010(2)
O11 0.064(4) 0.064(4) 0.061(4) 0.032(3) 0.010(3) 0.036(3)
C11 0.066(7) 0.058(6) 0.062(6) 0.028(5) 0.014(5) 0.022(6)
O12 0.054(4) 0.089(5) 0.135(6) 0.070(4) 0.013(4) 0.015(4)
C12 0.097(8) 0.067(7) 0.095(8) 0.050(6) 0.013(6) 0.044(6)
C13 0.109(11) 0.176(18) 0.187(15) 0.121(13) 0.004(12) 0.073(11)
C14 0.33(3) 0.079(11) 0.163(19) 0.032(10) -0.038(16) 0.088(13)
C15 0.188(17) 0.227(18) 0.176(14) 0.166(14) 0.102(11) 0.135(13)
O21 0.051(3) 0.041(3) 0.042(3) 0.012(3) -0.009(2) 0.007(3)
C21 0.047(5) 0.041(5) 0.052(5) 0.017(4) -0.011(4) 0.003(4)
O22 0.051(3) 0.047(3) 0.047(3) 0.017(3) -0.004(3) 0.010(3)
C22 0.052(7) 0.101(9) 0.082(8) 0.050(7) -0.018(5) 0.008(6)
C23 0.070(10) 0.28(3) 0.22(2) 0.121(19) -0.041(11) 0.045(14)
C24 0.103(9) 0.124(11) 0.110(10) 0.076(9) -0.076(9) -0.048(9)
C25 0.131(10) 0.084(9) 0.155(13) 0.076(9) -0.091(11) -0.057(9)
O31 0.050(4) 0.063(4) 0.082(5) 0.042(4) 0.014(3) 0.016(3)
C31 0.080(8) 0.072(8) 0.071(7) 0.032(6) -0.007(6) 0.014(6)
O32 0.062(4) 0.131(6) 0.141(7) 0.076(5) 0.001(4) 0.025(4)
C32 0.063(8) 0.092(9) 0.123(10) 0.072(8) 0.011(7) -0.017(6)
C33 0.15(2) 0.100(13) 0.34(3) 0.086(14) 0.086(16) 0.016(11)
C34 0.102(12) 0.32(2) 0.133(13) 0.164(15) 0.032(9) -0.001(12)
C35 0.063(9) 0.173(17) 0.183(17) 0.107(12) -0.020(8) -0.036(9)
O41 0.054(4) 0.048(3) 0.040(3) 0.019(3) 0.011(3) 0.005(3)
C41 0.067(6) 0.048(5) 0.032(5) 0.006(4) 0.008(4) 0.031(5)
O42 0.046(3) 0.060(4) 0.063(4) 0.013(3) 0.020(3) 0.012(3)
C42 0.098(7) 0.057(6) 0.045(6) 0.020(5) 0.020(5) 0.027(6)
C43 0.216(17) 0.126(12) 0.038(8) -0.006(7) 0.032(8) -0.017(11)
C44 0.140(12) 0.259(19) 0.071(9) 0.088(13) 0.063(9) 0.114(15)
C45 0.169(12) 0.181(14) 0.068(8) 0.077(9) 0.037(8) 0.109(11)
O51 0.042(3) 0.076(4) 0.065(4) 0.011(3) -0.003(3) 0.026(3)
C51 0.059(6) 0.049(6) 0.042(5) 0.021(4) 0.000(4) 0.018(5)
O52 0.035(3) 0.043(3) 0.035(3) 0.013(2) 0.002(2) 0.012(2)
C52 0.060(6) 0.041(5) 0.068(7) 0.008(5) -0.029(5) -0.002(5)
C53 0.151(12) 0.100(10) 0.139(13) 0.051(10) -0.081(13) -0.037(10)
C54 0.124(9) 0.092(10) 0.110(10) 0.024(8) -0.053(10) 0.026(10)
C55 0.199(12) 0.115(10) 0.050(7) -0.020(7) -0.041(8) 0.085(10)
O61 0.073(4) 0.051(3) 0.028(3) 0.019(3) 0.012(2) 0.036(3)
C61 0.041(5) 0.044(5) 0.035(5) 0.007(4) 0.002(4) 0.016(4)
O62 0.053(3) 0.053(3) 0.050(3) 0.012(3) 0.007(2) 0.030(3)
C62 0.083(6) 0.060(6) 0.035(5) 0.018(4) 0.009(4) 0.042(5)
C63 0.096(8) 0.129(9) 0.031(6) 0.009(6) -0.003(5) 0.035(8)
C64 0.133(11) 0.094(8) 0.064(8) 0.044(6) 0.039(8) 0.031(10)
C65 0.171(13) 0.137(11) 0.049(7) 0.022(7) 0.034(8) 0.113(10)
C71 0.052(5) 0.039(5) 0.028(4) 0.009(4) 0.004(4) 0.019(4)
O71 0.033(3) 0.053(3) 0.058(3) 0.022(3) 0.008(2) 0.013(3)
O72 0.034(3) 0.041(3) 0.056(3) 0.025(3) 0.007(2) 0.016(2)
C72 0.052(5) 0.073(6) 0.079(6) 0.049(5) 0.021(5) 0.038(5)
C73 0.136(11) 0.108(12) 0.32(2) 0.024(14) -0.141(15) 0.047(11)
C74 0.102(9) 0.125(10) 0.167(11) 0.110(9) 0.035(10) 0.077(9)
C75 0.163(12) 0.241(16) 0.151(13) 0.123(15) 0.092(13) 0.176(14)
O81 0.057(3) 0.038(3) 0.052(3) 0.016(3) 0.018(3) 0.017(3)
C81 0.051(6) 0.052(6) 0.037(5) 0.012(4) -0.003(4) 0.021(5)
O82 0.045(3) 0.037(3) 0.057(4) 0.004(3) 0.015(3) 0.012(3)
C82 0.065(6) 0.031(5) 0.050(6) -0.001(4) 0.007(4) 0.011(5)
C83 0.109(10) 0.039(6) 0.186(13) -0.042(8) 0.032(10) -0.011(7)
C84 0.175(15) 0.053(7) 0.078(9) -0.004(6) 0.031(8) 0.038(10)
C85 0.248(18) 0.058(8) 0.094(11) 0.014(7) -0.020(10) 0.083(11)
C91 0.036(5) 0.043(5) 0.048(5) 0.014(4) 0.010(4) 0.011(4)
O91 0.033(3) 0.047(3) 0.066(4) 0.032(3) 0.002(2) 0.014(3)
O92 0.032(3) 0.041(3) 0.046(3) 0.020(3) 0.002(2) 0.011(2)
C92 0.041(5) 0.076(7) 0.092(7) 0.055(6) 0.016(5) 0.020(5)
C93 0.041(8) 0.45(3) 0.196(18) 0.204(19) 0.045(8) 0.071(12)
C94 0.067(10) 0.32(3) 0.26(2) -0.063(19) 0.108(13) -0.016(13)
C95 0.064(10) 0.176(18) 0.61(4) 0.25(2) 0.115(17) 0.036(10)
O101 0.049(3) 0.045(3) 0.059(4) 0.026(3) 0.026(2) 0.027(3)
C101 0.047(5) 0.043(5) 0.050(5) 0.017(4) 0.015(4) 0.021(4)
O102 0.049(3) 0.048(3) 0.055(3) 0.029(3) 0.021(3) 0.026(3)
C102 0.085(7) 0.065(6) 0.075(7) 0.032(6) 0.045(5) 0.048(6)
C103 0.246(19) 0.190(15) 0.24(2) 0.138(14) 0.175(15) 0.183(16)
C104 0.37(3) 0.66(5) 0.142(18) -0.05(2) 0.025(18) 0.44(4)
C105 0.146(14) 0.102(11) 0.71(5) 0.06(2) 0.28(2) 0.064(12)
O111 0.076(4) 0.042(3) 0.055(4) 0.008(3) 0.000(3) 0.033(3)
C111 0.057(6) 0.051(6) 0.044(6) 0.010(5) 0.010(4) 0.021(5)
O112 0.083(4) 0.036(3) 0.049(4) 0.002(3) -0.012(3) 0.020(3)
C112 0.130(9) 0.028(5) 0.067(7) -0.013(5) -0.016(6) 0.032(6)
C113 0.42(3) 0.063(9) 0.100(13) -0.034(8) 0.010(15) 0.078(17)
C114 0.56(4) 0.077(11) 0.28(3) -0.070(13) -0.21(3) 0.19(2)
C115 0.18(2) 0.071(11) 0.47(4) -0.091(17) 0.08(2) -0.058(12)
O121 0.039(3) 0.058(4) 0.068(4) 0.020(3) 0.004(3) 0.014(3)
C121 0.064(7) 0.072(8) 0.092(8) 0.040(6) 0.014(6) 0.020(6)
O122 0.064(4) 0.081(5) 0.114(6) 0.013(4) -0.006(4) 0.015(4)
C122 0.045(8) 0.130(11) 0.191(14) 0.053(10) 0.015(8) 0.053(8)
C123 0.074(10) 0.22(2) 0.27(3) -0.003(19) -0.045(13) 0.064(13)
C124 0.144(19) 0.31(3) 1.15(11) 0.39(5) -0.25(4) -0.018(18)
C125 0.21(2) 0.81(7) 0.26(3) -0.01(4) 0.03(2) 0.38(4)
O131 0.045(3) 0.064(4) 0.055(4) 0.022(3) 0.007(3) 0.027(3)
C131 0.037(5) 0.062(6) 0.078(7) 0.030(5) 0.000(5) 0.011(5)
O132 0.076(4) 0.100(5) 0.054(4) 0.014(4) -0.005(3) 0.042(4)
C132 0.054(7) 0.178(12) 0.110(10) 0.042(9) 0.012(6) 0.075(8)
C133 0.205(19) 0.69(5) 0.41(3) 0.42(3) 0.193(19) 0.34(3)
C134 0.22(2) 0.88(7) 0.19(2) -0.06(3) -0.019(17) 0.41(4)
O1A 0.058(3) 0.041(3) 0.037(3) 0.013(2) 0.020(2) 0.025(3)
N1A 0.073(5) 0.054(5) 0.044(4) 0.017(4) 0.022(4) 0.038(4)
C1A 0.070(7) 0.061(6) 0.075(7) 0.015(5) 0.028(5) 0.041(5)
N2A 0.162(9) 0.106(7) 0.044(5) -0.012(5) 0.022(6) 0.093(7)
O2A 0.359(15) 0.280(13) 0.098(8) 0.005(8) 0.023(9) 0.217(12)
C2A 0.22(2) 0.62(4) 0.27(2) -0.31(3) -0.173(18) 0.35(3)
C3A 0.129(17) 0.31(3) 1.44(12) 0.62(5) -0.05(4) -0.014(17)
C4A 0.173(13) 0.31(2) 0.082(10) -0.105(12) -0.041(9) 0.188(15)
C5A 0.100(12) 0.163(15) 0.179(18) -0.052(12) 0.038(10) 0.054(11)
C6A 0.14(2) 1.72(16) 1.09(10) 1.26(12) -0.01(4) 0.08(5)
C7A 0.109(8) 0.071(7) 0.030(5) 0.002(5) 0.014(5) 0.048(6)
C8A 0.118(10) 0.098(9) 0.035(6) -0.011(6) -0.010(6) 0.051(7)

loop_
_atom_type_symbol
_atom_type_description
_atom_type_scat_dispersion_real
_atom_type_scat_dispersion_imag
_atom_type_scat_source
C C 0.0033 0.0016 'International Tables Vol C Tables 4.2.6.8 and 6.1.1.4'
H H 0.0000 0.0000 'International Tables Vol C Tables 4.2.6.8 and 6.1.1.4'
O O 0.0106 0.0060 'International Tables Vol C Tables 4.2.6.8 and 6.1.1.4'
Ni Ni 0.3393 1.1124 'International Tables Vol C Tables 4.2.6.8 and 6.1.1.4'
N N 0.0061 0.0033 'International Tables Vol C Tables 4.2.6.8 and 6.1.1.4'

loop_
_geom_angle_atom_site_label_1
_geom_angle_atom_site_label_2
_geom_angle_atom_site_label_3
_geom_angle
_geom_angle_site_symmetry_1
_geom_angle_site_symmetry_3
O41 Ni1 O22 86.4(2) . .
O41 Ni1 O3 101.89(19) . .
O22 Ni1 O3 166.16(18) . .
O41 Ni1 O1A 95.87(19) . .
O22 Ni1 O1A 97.19(19) . .
O3 Ni1 O1A 93.02(17) . .
O41 Ni1 O1 173.66(18) . .
O22 Ni1 O1 88.08(18) . .
O3 Ni1 O1 84.15(16) . .
O1A Ni1 O1 81.77(17) . .
O41 Ni1 O72 102.5(2) . .
O22 Ni1 O72 87.90(18) . .
O3 Ni1 O72 79.53(16) . .
O1A Ni1 O72 161.23(18) . .
O1 Ni1 O72 80.35(17) . .
O41 Ni1 Ni4 136.89(15) . .
O22 Ni1 Ni4 119.51(14) . .
O3 Ni1 Ni4 47.31(11) . .
O1A Ni1 Ni4 112.48(13) . .
O1 Ni1 Ni4 49.10(11) . .
O72 Ni1 Ni4 50.27(12) . .
O112 Ni2 O21 86.8(2) . .
O112 Ni2 O2 101.69(19) . .
O21 Ni2 O2 166.10(18) . .
O112 Ni2 O1A 94.8(2) . .
O21 Ni2 O1A 97.17(19) . .
O2 Ni2 O1A 93.06(17) . .
O112 Ni2 O1 173.4(2) . .
O21 Ni2 O1 88.15(18) . .
O2 Ni2 O1 84.05(16) . .
O1A Ni2 O1 81.60(17) . .
O112 Ni2 O92 103.1(2) . .
O21 Ni2 O92 88.25(18) . .
O2 Ni2 O92 79.19(16) . .
O1A Ni2 O92 161.54(17) . .
O1 Ni2 O92 80.95(17) . .
O112 Ni2 Ni3 137.46(16) . .
O21 Ni2 Ni3 119.70(14) . .
O2 Ni2 Ni3 47.07(11) . .
O1A Ni2 Ni3 112.17(12) . .
O1 Ni2 Ni3 49.05(11) . .
O92 Ni2 Ni3 50.69(11) . .
O101 Ni3 O61 84.2(2) . .
O101 Ni3 O2 168.89(18) . .
O61 Ni3 O2 99.57(18) . .
O101 Ni3 O52 93.17(19) . .
O61 Ni3 O52 99.11(18) . .
O2 Ni3 O52 96.54(17) . .
O101 Ni3 O1 91.58(18) . .
O61 Ni3 O1 174.55(18) . .
O2 Ni3 O1 84.01(16) . .
O52 Ni3 O1 84.48(16) . .
O101 Ni3 O92 90.83(18) . .
O61 Ni3 O92 96.26(19) . .
O2 Ni3 O92 78.40(16) . .
O52 Ni3 O92 164.43(17) . .
O1 Ni3 O92 80.37(17) . .
O101 Ni3 Ni2 123.29(14) . .
O61 Ni3 Ni2 131.20(14) . .
O2 Ni3 Ni2 46.91(11) . .
O52 Ni3 Ni2 116.40(12) . .
O1 Ni3 Ni2 49.16(11) . .
O92 Ni3 Ni2 49.78(12) . .
O102 Ni4 O81 83.99(19) . .
O102 Ni4 O3 170.36(18) . .
O81 Ni4 O3 99.58(18) . .
O102 Ni4 O52 92.38(19) . .
O81 Ni4 O52 98.71(19) . .
O3 Ni4 O52 95.90(17) . .
O102 Ni4 O1 92.00(18) . .
O81 Ni4 O1 174.93(19) . .
O3 Ni4 O1 83.90(15) . .
O52 Ni4 O1 84.52(17) . .
O102 Ni4 O72 91.86(18) . .
O81 Ni4 O72 97.21(19) . .
O3 Ni4 O72 78.85(16) . .
O52 Ni4 O72 163.87(17) . .
O1 Ni4 O72 79.77(17) . .
O102 Ni4 Ni1 124.29(14) . .
O81 Ni4 Ni1 131.51(14) . .
O3 Ni4 Ni1 47.09(11) . .
O52 Ni4 Ni1 116.14(12) . .
O1 Ni4 Ni1 49.01(11) . .
O72 Ni4 Ni1 49.56(12) . .
O111 Ni5 O2 98.15(19) . .
O111 Ni5 O62 166.3(2) . .
O2 Ni5 O62 95.38(18) . .
O111 Ni5 O131 88.3(2) . .
O2 Ni5 O131 93.72(18) . .
O62 Ni5 O131 88.47(19) . .
O111 Ni5 O91 89.93(19) . .
O2 Ni5 O91 94.96(18) . .
O62 Ni5 O91 91.29(19) . .
O131 Ni5 O91 171.3(2) . .
O111 Ni5 O11 83.9(2) . .
O2 Ni5 O11 176.88(19) . .
O62 Ni5 O11 82.5(2) . .
O131 Ni5 O11 83.9(2) . .
O91 Ni5 O11 87.4(2) . .
O3 Ni6 O42 98.64(19) . .
O3 Ni6 O82 95.99(18) . .
O42 Ni6 O82 165.2(2) . .
O3 Ni6 O71 95.53(19) . .
O42 Ni6 O71 90.5(2) . .
O82 Ni6 O71 90.30(19) . .
O3 Ni6 O121 91.43(19) . .
O42 Ni6 O121 89.0(2) . .
O82 Ni6 O121 88.5(2) . .
O71 Ni6 O121 173.0(2) . .
O3 Ni6 O31 175.4(2) . .
O42 Ni6 O31 84.3(2) . .
O82 Ni6 O31 80.9(2) . .
O71 Ni6 O31 88.0(2) . .
O121 Ni6 O31 85.0(2) . .
Ni1 O1 Ni3 151.9(2) . .
Ni1 O1 Ni4 81.88(15) . .
Ni3 O1 Ni4 90.46(15) . .
Ni1 O1 Ni2 92.45(15) . .
Ni3 O1 Ni2 81.79(15) . .
Ni4 O1 Ni2 152.2(2) . .
Ni5 O2 Ni2 113.31(18) . .
Ni5 O2 Ni3 114.31(19) . .
Ni2 O2 Ni3 86.01(15) . .
Ni6 O3 Ni1 111.8(2) . .
Ni6 O3 Ni4 114.6(2) . .
Ni1 O3 Ni4 85.60(15) . .
C11 O11 Ni5 133.6(6) . .
O11 C11 O12 122.1(9) . .
O11 C11 C12 122.1(9) . .
O12 C11 C12 115.8(8) . .
C14 C12 C11 108.5(10) . .
C14 C12 C13 109.6(14) . .
C11 C12 C13 109.3(9) . .
C14 C12 C15 113.4(13) . .
C11 C12 C15 108.5(9) . .
C13 C12 C15 107.3(12) . .
C21 O21 Ni2 129.2(5) . .
O21 C21 O22 125.6(7) . .
O21 C21 C22 118.8(8) . .
O22 C21 C22 115.6(8) . .
C21 O22 Ni1 129.1(5) . .
C24 C22 C23 108.1(12) . .
C24 C22 C21 113.6(9) . .
C23 C22 C21 105.0(9) . .
C24 C22 C25 111.9(10) . .
C23 C22 C25 107.1(13) . .
C21 C22 C25 110.6(9) . .
C31 O31 Ni6 136.6(7) . .
O31 C31 O32 119.5(10) . .
O31 C31 C32 126.7(11) . .
O32 C31 C32 113.9(10) . .
C34 C32 C35 113.0(14) . .
C34 C32 C31 109.9(10) . .
C35 C32 C31 110.2(10) . .
C34 C32 C33 112.2(17) . .
C35 C32 C33 106.0(14) . .
C31 C32 C33 105.3(11) . .
C41 O41 Ni1 133.8(5) . .
O41 C41 O42 124.9(7) . .
O41 C41 C42 117.9(7) . .
O42 C41 C42 117.2(8) . .
C41 O42 Ni6 129.4(5) . .
C44 C42 C43 111.0(11) . .
C44 C42 C41 111.4(8) . .
C43 C42 C41 111.2(8) . .
C44 C42 C45 108.3(10) . .
C43 C42 C45 110.1(12) . .
C41 C42 C45 104.6(7) . .
O51 C51 O52 121.8(7) . .
O51 C51 C52 118.9(8) . .
O52 C51 C52 119.3(8) . .
C51 O52 Ni4 122.4(5) . .
C51 O52 Ni3 120.9(5) . .
Ni4 O52 Ni3 92.66(17) . .
C53 C52 C54 111.6(10) . .
C53 C52 C51 107.1(8) . .
C54 C52 C51 111.1(8) . .
C53 C52 C55 110.2(11) . .
C54 C52 C55 108.0(10) . .
C51 C52 C55 108.8(7) . .
C61 O61 Ni3 134.8(5) . .
O61 C61 O62 122.9(7) . .
O61 C61 C62 118.9(7) . .
O62 C61 C62 117.9(7) . .
C61 O62 Ni5 128.3(5) . .
C64 C62 C65 111.0(10) . .
C64 C62 C61 109.9(7) . .
C65 C62 C61 111.0(7) . .
C64 C62 C63 108.9(9) . .
C65 C62 C63 107.5(9) . .
C61 C62 C63 108.5(7) . .
O71 C71 O72 124.3(7) . .
O71 C71 C72 120.6(7) . .
O72 C71 C72 115.1(7) . .
C71 O71 Ni6 128.1(5) . .
C71 O72 Ni1 122.0(4) . .
C71 O72 Ni4 121.0(4) . .
Ni1 O72 Ni4 80.17(16) . .
C73 C72 C75 108.7(13) . .
C73 C72 C74 113.3(12) . .
C75 C72 C74 108.2(10) . .
C73 C72 C71 107.2(8) . .
C75 C72 C71 107.6(8) . .
C74 C72 C71 111.7(7) . .
C81 O81 Ni4 134.3(5) . .
O81 C81 O82 124.3(7) . .
O81 C81 C82 117.8(7) . .
O82 C81 C82 117.8(7) . .
C81 O82 Ni6 129.0(5) . .
C83 C82 C85 110.7(12) . .
C83 C82 C84 110.1(10) . .
C85 C82 C84 108.9(10) . .
C83 C82 C81 111.4(7) . .
C85 C82 C81 105.7(7) . .
C84 C82 C81 109.9(8) . .
O91 C91 O92 125.7(7) . .
O91 C91 C92 120.3(8) . .
O92 C91 C92 114.0(7) . .
C91 O91 Ni5 127.8(5) . .
C91 O92 Ni2 123.1(4) . .
C91 O92 Ni3 119.4(4) . .
Ni2 O92 Ni3 79.54(15) . .
C95 C92 C93 112.8(14) . .
C95 C92 C94 103.1(13) . .
C93 C92 C94 107.2(13) . .
C95 C92 C91 112.8(9) . .
C93 C92 C91 112.5(8) . .
C94 C92 C91 107.7(9) . .
C101 O101 Ni3 127.6(5) . .
O101 C101 O102 126.7(7) . .
O101 C101 C102 116.6(7) . .
O102 C101 C102 116.7(8) . .
C101 O102 Ni4 127.3(5) . .
C105 C102 C104 104.5(14) . .
C105 C102 C103 110.8(14) . .
C104 C102 C103 108.1(15) . .
C105 C102 C101 112.8(9) . .
C104 C102 C101 106.7(9) . .
C103 C102 C101 113.4(8) . .
C111 O111 Ni5 131.1(5) . .
O112 C111 O111 126.3(7) . .
O112 C111 C112 117.6(8) . .
O111 C111 C112 116.0(8) . .
C111 O112 Ni2 132.3(5) . .
C114 C112 C115 111.5(16) . .
C114 C112 C113 110.0(15) . .
C115 C112 C113 106.2(16) . .
C114 C112 C111 112.6(10) . .
C115 C112 C111 106.6(10) . .
C113 C112 C111 109.8(9) . .
C121 O121 Ni6 129.2(6) . .
O121 C121 O122 124.0(9) . .
O121 C121 C122 122.7(10) . .
O122 C121 C122 113.3(10) . .
C125 C122 C124 100.3(19) . .
C125 C122 C123 108(2) . .
C124 C122 C123 109.3(18) . .
C125 C122 C121 108.0(14) . .
C124 C122 C121 113.7(14) . .
C123 C122 C121 116.5(12) . .
C131 O131 Ni5 128.4(6) . .
O131 C131 O132 123.2(8) . .
O131 C131 C132 122.0(9) . .
O132 C131 C132 114.8(9) . .
C135 C132 C134 94.9(15) . .
C135 C132 C133 101.9(15) . .
C134 C132 C133 114.6(16) . .
C135 C132 C131 115.4(14) . .
C134 C132 C131 112.8(11) . .
C133 C132 C131 115.0(12) . .
C132 C134 C135 42.0(9) . .
C132 C135 C134 43.0(9) . .
N1A O1A Ni2 129.2(4) . .
N1A O1A Ni1 130.6(4) . .
Ni2 O1A Ni1 94.48(18) . .
O1A N1A C7A 124.9(7) . .
O1A N1A C1A 123.3(6) . .
C7A N1A C1A 111.8(7) . .
C2A C1A N1A 116.7(9) . .
C2A C1A C4A 129.6(11) . .
N1A C1A C4A 102.7(8) . .
C2A C1A C3A 110.1(14) . .
N1A C1A C3A 105.6(10) . .
C4A C1A C3A 86.5(12) . .
C2A C1A C6A 83.1(12) . .
N1A C1A C6A 107.2(8) . .
C4A C1A C6A 54.8(8) . .
C3A C1A C6A 133.5(12) . .
O2A N2A C7A 123.5(11) . .
O2A N2A C4A 122.5(10) . .
C7A N2A C4A 113.1(8) . .
C5A C4A N2A 118.2(11) . .
C5A C4A C1A 133.1(13) . .
N2A C4A C1A 103.3(9) . .
C5A C4A C6A 102.9(15) . .
N2A C4A C6A 114.6(14) . .
C1A C4A C6A 76.5(12) . .
C4A C6A C1A 48.7(7) . .
N1A C7A N2A 108.0(9) . .
N1A C7A C8A 126.6(9) . .
N2A C7A C8A 125.4(9) . .
C2B C1B C1B 177(3) . 2_766
C1B C2B C3B 177(3) . .
C2C C1C C1C 123(5) . 2_557
C3C C2C C1C 115(4) . .
C2C C3C C4C 93(3) . .
C3C C4C C5C 157(3) . .
C6C C5C C4C 168(2) . .
C6C C6C C5C 152(3) 2_567 .

loop_
_geom_bond_atom_site_label_1
_geom_bond_atom_site_label_2
_geom_bond_distance
_geom_bond_site_symmetry_2
Ni1 O41 1.988(5) .
Ni1 O22 2.014(5) .
Ni1 O3 2.040(4) .
Ni1 O1A 2.084(5) .
Ni1 O1 2.118(4) .
Ni1 O72 2.146(5) .
Ni1 Ni4 2.7775(13) .
Ni2 O112 1.979(5) .
Ni2 O21 2.016(5) .
Ni2 O2 2.033(4) .
Ni2 O1A 2.086(5) .
Ni2 O1 2.122(4) .
Ni2 O92 2.156(5) .
Ni2 Ni3 2.7765(12) .
Ni3 O101 1.983(4) .
Ni3 O61 2.015(5) .
Ni3 O2 2.038(4) .
Ni3 O52 2.082(4) .
Ni3 O1 2.119(4) .
Ni3 O92 2.184(4) .
Ni4 O102 1.994(5) .
Ni4 O81 2.011(5) .
Ni4 O3 2.047(4) .
Ni4 O52 2.079(5) .
Ni4 O1 2.121(4) .
Ni4 O72 2.168(5) .
Ni5 O111 1.989(5) .
Ni5 O2 1.998(4) .
Ni5 O62 2.034(5) .
Ni5 O131 2.095(5) .
Ni5 O91 2.089(4) .
Ni5 O11 2.126(6) .
Ni6 O3 1.995(4) .
Ni6 O42 1.998(5) .
Ni6 O82 2.019(5) .
Ni6 O71 2.085(5) .
Ni6 O121 2.097(5) .
Ni6 O31 2.143(6) .
O11 C11 1.200(9) .
C11 O12 1.290(9) .
C11 C12 1.524(12) .
C12 C14 1.420(12) .
C12 C13 1.535(12) .
C12 C15 1.540(13) .
O21 C21 1.242(8) .
C21 O22 1.253(8) .
C21 C22 1.502(11) .
C22 C24 1.473(12) .
C22 C23 1.471(15) .
C22 C25 1.501(13) .
O31 C31 1.133(10) .
C31 O32 1.364(11) .
C31 C32 1.520(13) .
C32 C34 1.492(15) .
C32 C35 1.491(14) .
C32 C33 1.535(16) .
O41 C41 1.233(8) .
C41 O42 1.266(8) .
C41 C42 1.530(10) .
C42 C44 1.484(11) .
C42 C43 1.505(11) .
C42 C45 1.524(12) .
O51 C51 1.242(8) .
C51 O52 1.286(8) .
C51 C52 1.494(10) .
C52 C53 1.464(12) .
C52 C54 1.485(11) .
C52 C55 1.599(12) .
O61 C61 1.240(8) .
C61 O62 1.256(8) .
C61 C62 1.523(10) .
C62 C64 1.472(10) .
C62 C65 1.504(10) .
C62 C63 1.540(10) .
C71 O71 1.255(7) .
C71 O72 1.269(8) .
C71 C72 1.534(10) .
C72 C73 1.459(12) .
C72 C75 1.487(12) .
C72 C74 1.508(11) .
O81 C81 1.246(8) .
C81 O82 1.267(8) .
C81 C82 1.520(9) .
C82 C83 1.485(11) .
C82 C85 1.506(12) .
C82 C84 1.516(11) .
C91 O91 1.236(8) .
C91 O92 1.261(8) .
C91 C92 1.527(10) .
C92 C95 1.379(14) .
C92 C93 1.417(13) .
C92 C94 1.449(15) .
O101 C101 1.239(8) .
C101 O102 1.249(8) .
C101 C102 1.528(10) .
C102 C105 1.359(13) .
C102 C104 1.443(17) .
C102 C103 1.448(13) .
O111 C111 1.259(8) .
C111 O112 1.259(9) .
C111 C112 1.542(10) .
C112 C114 1.369(15) .
C112 C115 1.422(17) .
C112 C113 1.461(15) .
O121 C121 1.179(9) .
C121 O122 1.331(10) .
C121 C122 1.516(13) .
C122 C125 1.34(2) .
C122 C124 1.355(19) .
C122 C123 1.428(16) .
O131 C131 1.210(9) .
C131 O132 1.326(9) .
C131 C132 1.504(11) .
C132 C135 1.331(18) .
C132 C134 1.356(17) .
C132 C133 1.377(18) .
C134 C135 1.98(2) .
O1A N1A 1.310(6) .
N1A C7A 1.316(9) .
N1A C1A 1.462(9) .
C1A C2A 1.394(13) .
C1A C4A 1.476(12) .
C1A C3A 1.600(15) .
C1A C6A 1.91(2) .
N2A O2A 1.277(10) .
N2A C7A 1.327(10) .
N2A C4A 1.421(12) .
C4A C5A 1.373(11) .
C4A C6A 1.607(15) .
C7A C8A 1.439(11) .
C1B C2B 1.39(3) .
C1B C1B 1.64(4) 2_766
C2B C3B 1.40(3) .
C1C C2C 1.42(5) .
C1C C1C 1.46(6) 2_557
C2C C3C 1.42(4) .
C3C C4C 1.50(3) .
C4C C5C 1.88(3) .
C5C C6C 1.81(4) .
C6C C6C 1.71(4) 2_567
